data_7240499
loop_
_publ_author_name
'Yuan, Baoling'
'Tang, Yuan'
'Gou, Gaozhang'
'Dan, Wenyan'
'Li, Liangchun'

_publ_section_title
;
 In Situ Selective Ligand Transformation from Si&#x2212;H to Si&#x2212;OH
 for Synergistic Assembly of Hydrogen-bonded Metal&#x2212;Organic
 Frameworks
;
_journal_name_full CrystEngComm
_journal_paper_doi 10.1039/D0CE00629G
_journal_year 2020
_chemical_formula_moiety 'C45 H39 Mn3 N O18 Si2'
_chemical_formula_sum 'C45 H39 Mn3 N O18 Si2'
_chemical_formula_weight 1102.77
_chemical_name_common Mn-TPCSiOH
_space_group_crystal_system monoclinic
_space_group_IT_number 14
_space_group_name_Hall '-P 2yn'
_space_group_name_H-M_alt 'P 1 21/n 1'
_atom_sites_solution_hydrogens mixed
_audit_creation_date 2019-12-30
_audit_creation_method
;
Olex2 1.2
(compiled 2018.05.29 svn.r3508 for OlexSys, GUI svn.r5506)
;
_audit_update_record
;
2020-04-04 deposited with the CCDC.	2020-05-12 downloaded from the CCDC.
;
_cell_angle_alpha 90
_cell_angle_beta 98.3100(10)
_cell_angle_gamma 90
_cell_formula_units_Z 4
_cell_length_a 10.7672(2)
_cell_length_b 25.0553(5)
_cell_length_c 24.4048(5)
_cell_measurement_reflns_used 9966
_cell_measurement_temperature 150(2)
_cell_measurement_theta_max 68.44
_cell_measurement_theta_min 3.66
_cell_volume 6514.7(2)
_computing_cell_refinement 'SAINT V8.38A (?, 2016)'
_computing_data_reduction 'SAINT V8.38A (?, 2016)'
_computing_molecular_graphics 'Olex2 (Dolomanov et al., 2009)'
_computing_publication_material 'Olex2 (Dolomanov et al., 2009)'
_computing_structure_refinement 'ShelXL (Sheldrick, 2015)'
_computing_structure_solution 'SHELXT 2014/5 (Sheldrick, 2014)'
_diffrn_ambient_temperature 150.0
_diffrn_measured_fraction_theta_full 0.992
_diffrn_measured_fraction_theta_max 0.990
_diffrn_measurement_device_type 'Bruker APEX-II CCD'
_diffrn_measurement_method '\f and \w scans'
_diffrn_radiation_type CuK\a
_diffrn_radiation_wavelength 1.54178
_diffrn_reflns_av_R_equivalents 0.0850
_diffrn_reflns_av_unetI/netI 0.0704
_diffrn_reflns_Laue_measured_fraction_full 0.992
_diffrn_reflns_Laue_measured_fraction_max 0.990
_diffrn_reflns_limit_h_max 12
_diffrn_reflns_limit_h_min -12
_diffrn_reflns_limit_k_max 30
_diffrn_reflns_limit_k_min -20
_diffrn_reflns_limit_l_max 29
_diffrn_reflns_limit_l_min -29
_diffrn_reflns_number 44590
_diffrn_reflns_point_group_measured_fraction_full 0.992
_diffrn_reflns_point_group_measured_fraction_max 0.990
_diffrn_reflns_theta_full 67.679
_diffrn_reflns_theta_max 68.512
_diffrn_reflns_theta_min 2.541
_diffrn_standards_number 0
_exptl_absorpt_coefficient_mu 5.493
_exptl_absorpt_correction_T_max 0.644
_exptl_absorpt_correction_T_min 0.543
_exptl_absorpt_correction_type multi-scan
_exptl_absorpt_process_details SADABS
_exptl_crystal_colour colourless
_exptl_crystal_density_diffrn 1.124
_exptl_crystal_description block
_exptl_crystal_F_000 2252
_exptl_crystal_size_max 0.26
_exptl_crystal_size_mid 0.1
_exptl_crystal_size_min 0.08
_refine_diff_density_max 0.713
_refine_diff_density_min -0.653
_refine_diff_density_rms 0.083
_refine_ls_extinction_method none
_refine_ls_goodness_of_fit_ref 1.054
_refine_ls_hydrogen_treatment constr
_refine_ls_matrix_type full
_refine_ls_number_parameters 629
_refine_ls_number_reflns 11984
_refine_ls_number_restraints 0
_refine_ls_restrained_S_all 1.054
_refine_ls_R_factor_all 0.0880
_refine_ls_R_factor_gt 0.0627
_refine_ls_shift/su_max 0.001
_refine_ls_shift/su_mean 0.000
_refine_ls_structure_factor_coef Fsqd
_refine_ls_weighting_details 'w=1/[\s^2^(Fo^2^)+(0.0390P)^2^+15.0000P] where P=(Fo^2^+2Fc^2^)/3'
_refine_ls_weighting_scheme calc
_refine_ls_wR_factor_gt 0.1393
_refine_ls_wR_factor_ref 0.1497
_reflns_Friedel_coverage 0.000
_reflns_number_gt 8591
_reflns_number_total 11865
_reflns_threshold_expression 'I > 2\s(I)'
_cod_data_source_file d0ce00629g2.cif
_cod_data_source_block SiMOF-2
_cod_original_sg_symbol_H-M 'P 21/n'
_cod_database_code 7240499
_shelx_shelxl_version_number 2018/3
_shelx_space_group_comment
;
The symmetry employed for this shelxl refinement is uniquely defined
by the following loop, which should always be used as a source of
symmetry information in preference to the above space-group names.
They are only intended as comments.
;
_shelx_estimated_absorpt_t_max 0.223
_shelx_estimated_absorpt_t_min 0.054
_olex2_refinement_description
;
1. Fixed Uiso
 At 1.2 times of:
  All C(H) groups
 At 1.5 times of:
  All C(H,H,H) groups, All O(H) groups, All O(H,H) groups
2.a Rotating group:
 O4(H4A,H4B), O11(H11A,H11B), O10(H10A,H10B)
2.b Aromatic/amide H refined with riding coordinates:
 C10(H10), C9(H9), C7(H7), C6(H6), C12(H12), C16(H16), C15(H15), C13(H13),
 C19(H19), C20(H20), C22(H22), C23(H23), C27(H27), C28(H28), C30(H30), C31(H31),
  C44(H44), C43(H43), C41(H41), C40(H40), C37(H37), C36(H36), C34(H34),
 C33(H33), C1(H1)
2.c Idealised Me refined as rotating group:
 C2(H2A,H2B,H2C), C3(H3A,H3B,H3C)
2.d Idealised tetrahedral OH refined as rotating group:
 O5(H5), O14(H14)
;
_platon_squeeze_void_probe_radius 1.20
_olex2_submission_special_instructions 'No special instructions were received'

loop_
_space_group_symop_operation_xyz
'x, y, z'
'-x+1/2, y+1/2, -z+1/2'
'-x, -y, -z'
'x-1/2, -y-1/2, z-1/2'

loop_
_atom_site_label
_atom_site_type_symbol
_atom_site_fract_x
_atom_site_fract_y
_atom_site_fract_z
_atom_site_U_iso_or_equiv
_atom_site_adp_type
_atom_site_occupancy
_atom_site_site_symmetry_order
_atom_site_calc_flag
_atom_site_refinement_flags_posn
_atom_site_refinement_flags_adp
_atom_site_refinement_flags_occupancy
_atom_site_disorder_assembly
_atom_site_disorder_group
Mn1 Mn 0.96893(7) 0.28350(3) 0.63274(3) 0.03230(18) Uani 1 1 d . . . . .
Si1 Si 0.62801(11) 0.43212(5) 0.31481(5) 0.0282(3) Uani 1 1 d . . . . .
C24 C 0.5685(4) 0.67648(18) 0.32440(18) 0.0310(10) Uani 1 1 d . . . . .
Mn2 Mn 0.64360(6) 0.24682(3) 0.62806(3) 0.02575(16) Uani 1 1 d . . . . .
Si2 Si 0.92646(13) 0.92563(5) 0.61339(5) 0.0349(3) Uani 1 1 d . . . . .
Mn3 Mn 0.60229(6) 0.78830(3) 0.29068(3) 0.02760(16) Uani 1 1 d . . . . .
O9 O 0.6341(3) 0.70551(12) 0.29629(13) 0.0349(7) Uani 1 1 d . . . . .
N1 N 1.2017(7) 0.2814(4) 0.5029(3) 0.112(3) Uani 1 1 d . . . . .
C4 C 0.7550(5) 0.3120(2) 0.53748(19) 0.0379(11) Uani 1 1 d . . . . .
O1 O 1.1324(4) 0.2890(2) 0.58951(17) 0.0636(12) Uani 1 1 d . . . . .
C5 C 0.7280(4) 0.34309(19) 0.48414(19) 0.0368(11) Uani 1 1 d . . . . .
O4 O 1.1083(3) 0.29874(18) 0.70423(17) 0.0624(12) Uani 1 1 d . . . . .
H4A H 1.074059 0.297707 0.736277 0.094 Uiso 1 1 d GR . . . .
H4B H 1.138415 0.332869 0.704308 0.094 Uiso 1 1 d GR . . . .
C10 C 0.6087(5) 0.3627(2) 0.4677(2) 0.0443(13) Uani 1 1 d . . . . .
H10 H 0.545599 0.357707 0.490656 0.053 Uiso 1 1 calc R . . . .
O8 O 0.4890(3) 0.69376(13) 0.35281(13) 0.0389(8) Uani 1 1 d . . . . .
C9 C 0.5802(5) 0.3896(2) 0.4180(2) 0.0463(13) Uani 1 1 d . . . . .
H9 H 0.497200 0.402432 0.407357 0.056 Uiso 1 1 calc R . . . .
O12 O 0.6544(3) 0.80618(17) 0.37421(14) 0.0503(10) Uani 1 1 d . . . . .
O13 O 0.4904(3) 0.80392(14) 0.42046(13) 0.0395(8) Uani 1 1 d . . . . .
C8 C 0.6686(4) 0.39839(17) 0.38354(18) 0.0315(10) Uani 1 1 d . . . . .
O11 O 0.7833(3) 0.81787(14) 0.27717(15) 0.0416(8) Uani 1 1 d . . . . .
H11A H 0.833557 0.791024 0.272133 0.062 Uiso 1 1 d GR . . . .
H11B H 0.820890 0.833487 0.307548 0.062 Uiso 1 1 d GR . . . .
C7 C 0.7890(5) 0.3779(2) 0.4006(2) 0.0478(14) Uani 1 1 d . . . . .
H7 H 0.852430 0.382464 0.377697 0.057 Uiso 1 1 calc R . . . .
O10 O 0.5560(4) 0.77888(18) 0.20022(14) 0.0591(11) Uani 1 1 d . . . . .
H10A H 0.496259 0.802232 0.186306 0.089 Uiso 1 1 d GR . . . .
H10B H 0.519688 0.747059 0.191427 0.089 Uiso 1 1 d GR . . . .
C6 C 0.8166(5) 0.3512(2) 0.4503(2) 0.0517(15) Uani 1 1 d . . . . .
H6 H 0.899280 0.338097 0.461173 0.062 Uiso 1 1 calc R . . . .
C12 C 0.4550(4) 0.35081(19) 0.27507(18) 0.0338(10) Uani 1 1 d . . . . .
H12 H 0.524100 0.327325 0.284274 0.041 Uiso 1 1 calc R . . . .
O5 O 0.7287(3) 0.41495(13) 0.27310(13) 0.0371(7) Uani 1 1 d . . . . .
H5 H 0.793082 0.434165 0.279549 0.056 Uiso 1 1 calc GR . . . .
C11 C 0.4721(4) 0.40567(18) 0.28421(17) 0.0297(10) Uani 1 1 d . . . . .
O14 O 1.0724(3) 0.90710(14) 0.61425(16) 0.0461(9) Uani 1 1 d . . . . .
H14 H 1.079131 0.874341 0.621386 0.069 Uiso 1 1 calc GR . . . .
C16 C 0.3685(4) 0.43891(18) 0.27117(19) 0.0357(11) Uani 1 1 d . . . . .
H16 H 0.378139 0.476290 0.276802 0.043 Uiso 1 1 calc R . . . .
O17 O 0.6953(3) 0.78820(12) 0.82043(12) 0.0338(7) Uani 1 1 d . . . . .
O18 O 0.6114(3) 0.86698(15) 0.83193(16) 0.0502(9) Uani 1 1 d . . . . .
O16 O 0.9909(3) 1.19856(12) 0.63924(14) 0.0371(7) Uani 1 1 d . . . . .
C15 C 0.2508(5) 0.41847(19) 0.2500(2) 0.0374(11) Uani 1 1 d . . . . .
H15 H 0.180792 0.441631 0.241647 0.045 Uiso 1 1 calc R . . . .
O15 O 0.7844(3) 1.19105(13) 0.61159(13) 0.0379(8) Uani 1 1 d . . . . .
C14 C 0.2371(4) 0.36387(19) 0.24118(17) 0.0305(10) Uani 1 1 d . . . . .
O3 O 0.6649(3) 0.29711(14) 0.55964(14) 0.0426(8) Uani 1 1 d . . . . .
C13 C 0.3399(4) 0.33018(18) 0.25301(18) 0.0329(10) Uani 1 1 d . . . . .
H13 H 0.330873 0.292997 0.245920 0.039 Uiso 1 1 calc R . . . .
O2 O 0.8698(3) 0.30372(15) 0.55480(13) 0.0468(9) Uani 1 1 d . . . . .
C17 C 0.1118(4) 0.34106(18) 0.22205(17) 0.0309(10) Uani 1 1 d . . . . .
C18 C 0.6193(4) 0.50601(17) 0.32055(17) 0.0298(10) Uani 1 1 d . . . . .
C19 C 0.5633(6) 0.5309(2) 0.3620(2) 0.0480(14) Uani 1 1 d . . . . .
H19 H 0.535106 0.509700 0.390071 0.058 Uiso 1 1 calc R . . . .
O6 O 0.1033(3) 0.29292(12) 0.20442(12) 0.0306(7) Uani 1 1 d . . . . .
C20 C 0.5480(5) 0.5853(2) 0.3632(2) 0.0445(13) Uani 1 1 d . . . . .
H20 H 0.508830 0.601095 0.391744 0.053 Uiso 1 1 calc R . . . .
O7 O 0.0139(3) 0.36699(14) 0.22692(15) 0.0445(9) Uani 1 1 d . . . . .
C21 C 0.5890(4) 0.61721(17) 0.32338(18) 0.0295(10) Uani 1 1 d . . . . .
C22 C 0.6433(5) 0.59402(19) 0.28153(19) 0.0364(11) Uani 1 1 d . . . . .
H22 H 0.671295 0.615720 0.253836 0.044 Uiso 1 1 calc R . . . .
C23 C 0.6571(5) 0.53915(19) 0.27972(19) 0.0360(11) Uani 1 1 d . . . . .
H23 H 0.693010 0.523608 0.250144 0.043 Uiso 1 1 calc R . . . .
C25 C 0.6006(5) 0.8164(2) 0.41514(18) 0.0348(11) Uani 1 1 d . . . . .
C26 C 0.6782(5) 0.84603(19) 0.46217(18) 0.0356(11) Uani 1 1 d . . . . .
C27 C 0.6249(5) 0.8626(2) 0.50783(19) 0.0420(12) Uani 1 1 d . . . . .
H27 H 0.538050 0.856960 0.508827 0.050 Uiso 1 1 calc R . . . .
C28 C 0.6976(5) 0.8873(2) 0.5517(2) 0.0440(12) Uani 1 1 d . . . . .
H28 H 0.659570 0.898154 0.582640 0.053 Uiso 1 1 calc R . . . .
C29 C 0.8251(5) 0.89671(19) 0.55202(19) 0.0359(11) Uani 1 1 d . . . . .
C30 C 0.8768(5) 0.8804(2) 0.5049(2) 0.0427(12) Uani 1 1 d . . . . .
H30 H 0.963288 0.886566 0.503365 0.051 Uiso 1 1 calc R . . . .
C31 C 0.8043(5) 0.8555(2) 0.46072(19) 0.0408(12) Uani 1 1 d . . . . .
H31 H 0.841222 0.844897 0.429354 0.049 Uiso 1 1 calc R . . . .
C39 C 0.8597(5) 0.90146(19) 0.67515(18) 0.0356(11) Uani 1 1 d . . . . .
C44 C 0.8715(5) 0.8470(2) 0.69031(19) 0.0379(11) Uani 1 1 d . . . . .
H44 H 0.918536 0.823872 0.670339 0.046 Uiso 1 1 calc R . . . .
C43 C 0.8157(4) 0.82670(19) 0.73388(18) 0.0355(11) Uani 1 1 d . . . . .
H43 H 0.824049 0.789895 0.743008 0.043 Uiso 1 1 calc R . . . .
C42 C 0.7472(4) 0.86032(18) 0.76436(18) 0.0323(10) Uani 1 1 d . . . . .
C45 C 0.6835(4) 0.8382(2) 0.8089(2) 0.0372(11) Uani 1 1 d . . . . .
C41 C 0.7365(5) 0.9134(2) 0.7502(2) 0.0442(12) Uani 1 1 d . . . . .
H41 H 0.690365 0.936527 0.770652 0.053 Uiso 1 1 calc R . . . .
C40 C 0.7917(5) 0.9342(2) 0.7064(2) 0.0463(13) Uani 1 1 d . . . . .
H40 H 0.783081 0.971157 0.697836 0.056 Uiso 1 1 calc R . . . .
C32 C 0.9200(5) 1.00008(19) 0.61284(18) 0.0351(11) Uani 1 1 d . . . . .
C37 C 1.0244(5) 1.03090(19) 0.63464(19) 0.0379(11) Uani 1 1 d . . . . .
H37 H 1.101595 1.013636 0.647622 0.045 Uiso 1 1 calc R . . . .
C36 C 1.0170(5) 1.08607(19) 0.6376(2) 0.0372(11) Uani 1 1 d . . . . .
H36 H 1.089159 1.106156 0.652152 0.045 Uiso 1 1 calc R . . . .
C35 C 0.9046(4) 1.11212(18) 0.61941(17) 0.0296(9) Uani 1 1 d . . . . .
C34 C 0.8002(5) 1.0820(2) 0.5974(2) 0.0428(12) Uani 1 1 d . . . . .
H34 H 0.722928 1.099335 0.584742 0.051 Uiso 1 1 calc R . . . .
C33 C 0.8083(5) 1.0270(2) 0.5938(2) 0.0466(13) Uani 1 1 d . . . . .
H33 H 0.736701 1.007139 0.578163 0.056 Uiso 1 1 calc R . . . .
C38 C 0.8923(4) 1.17143(18) 0.62383(18) 0.0317(10) Uani 1 1 d . . . . .
C1 C 1.1158(8) 0.2725(4) 0.5391(5) 0.113(4) Uani 1 1 d . . . . .
H1 H 1.041222 0.253355 0.525970 0.135 Uiso 1 1 calc R . . . .
C2 C 1.3199(7) 0.3106(4) 0.5231(4) 0.119(4) Uani 1 1 d . . . . .
H2A H 1.320725 0.320543 0.562031 0.179 Uiso 1 1 calc GR . . . .
H2B H 1.324629 0.342930 0.500889 0.179 Uiso 1 1 calc GR . . . .
H2C H 1.392022 0.287645 0.519775 0.179 Uiso 1 1 calc GR . . . .
C3 C 1.1773(14) 0.2614(5) 0.4429(4) 0.190(7) Uani 1 1 d . . . . .
H3A H 1.086646 0.257902 0.431142 0.285 Uiso 1 1 calc GR . . . .
H3B H 1.217448 0.226514 0.440403 0.285 Uiso 1 1 calc GR . . . .
H3C H 1.212072 0.286855 0.418687 0.285 Uiso 1 1 calc GR . . . .

loop_
_atom_site_aniso_label
_atom_site_aniso_U_11
_atom_site_aniso_U_22
_atom_site_aniso_U_33
_atom_site_aniso_U_23
_atom_site_aniso_U_13
_atom_site_aniso_U_12
Mn1 0.0331(4) 0.0247(4) 0.0374(4) 0.0057(3) -0.0005(3) -0.0003(3)
Si1 0.0360(6) 0.0182(6) 0.0292(6) -0.0006(5) 0.0004(5) -0.0002(5)
C24 0.036(2) 0.024(2) 0.030(2) -0.003(2) -0.0046(19) 0.0054(19)
Mn2 0.0289(3) 0.0214(3) 0.0261(3) 0.0007(3) 0.0011(3) -0.0001(3)
Si2 0.0466(7) 0.0240(6) 0.0311(6) -0.0005(5) -0.0048(5) -0.0055(5)
Mn3 0.0310(4) 0.0216(3) 0.0297(3) 0.0013(3) 0.0027(3) -0.0007(3)
O9 0.0403(18) 0.0197(16) 0.0436(17) 0.0031(14) 0.0021(14) -0.0020(13)
N1 0.080(5) 0.151(8) 0.110(6) -0.021(5) 0.030(4) -0.007(5)
C4 0.044(3) 0.032(3) 0.035(2) 0.003(2) -0.002(2) 0.007(2)
O1 0.059(3) 0.087(4) 0.048(2) -0.003(2) 0.017(2) -0.010(2)
C5 0.039(3) 0.031(3) 0.038(2) 0.007(2) -0.001(2) 0.008(2)
O4 0.040(2) 0.080(3) 0.063(2) -0.015(2) -0.0034(18) -0.006(2)
C10 0.041(3) 0.051(3) 0.042(3) 0.018(3) 0.011(2) 0.007(2)
O8 0.048(2) 0.0263(17) 0.0421(18) -0.0036(15) 0.0050(15) 0.0071(15)
C9 0.034(3) 0.053(3) 0.051(3) 0.016(3) 0.003(2) 0.008(2)
O12 0.047(2) 0.068(3) 0.0364(18) -0.0188(18) 0.0071(16) -0.0145(19)
O13 0.0427(19) 0.039(2) 0.0358(17) -0.0093(16) 0.0033(14) -0.0108(15)
C8 0.036(2) 0.021(2) 0.034(2) 0.0000(19) -0.0039(19) -0.0002(18)
O11 0.0342(17) 0.0348(19) 0.055(2) 0.0084(17) 0.0029(15) -0.0014(14)
C7 0.043(3) 0.064(4) 0.038(3) 0.015(3) 0.007(2) 0.016(3)
O10 0.078(3) 0.059(3) 0.0380(19) 0.0004(19) 0.0013(19) -0.001(2)
C6 0.035(3) 0.068(4) 0.051(3) 0.018(3) 0.004(2) 0.018(3)
C12 0.038(2) 0.027(2) 0.035(2) 0.003(2) 0.001(2) 0.002(2)
O5 0.0462(19) 0.0290(18) 0.0359(16) -0.0059(15) 0.0051(15) 0.0010(15)
C11 0.038(2) 0.023(2) 0.027(2) 0.0004(19) 0.0001(18) -0.0005(18)
O14 0.050(2) 0.0318(19) 0.055(2) 0.0029(18) 0.0015(17) -0.0006(16)
C16 0.043(3) 0.021(2) 0.039(2) -0.001(2) -0.009(2) -0.0007(19)
O17 0.0412(18) 0.0250(16) 0.0345(16) 0.0037(14) 0.0025(14) -0.0011(14)
O18 0.051(2) 0.037(2) 0.066(2) 0.0121(19) 0.0194(19) 0.0098(17)
O16 0.0362(17) 0.0249(17) 0.0497(19) 0.0017(15) 0.0045(15) 0.0002(13)
C15 0.043(3) 0.022(2) 0.044(3) 0.000(2) -0.003(2) 0.004(2)
O15 0.0390(18) 0.0333(18) 0.0406(17) 0.0005(15) 0.0032(14) 0.0066(14)
C14 0.037(2) 0.030(2) 0.023(2) -0.0010(19) -0.0003(18) -0.0010(19)
O3 0.0405(19) 0.045(2) 0.0416(18) 0.0132(17) 0.0038(15) -0.0002(16)
C13 0.046(3) 0.019(2) 0.033(2) -0.0004(19) 0.002(2) -0.0025(19)
O2 0.046(2) 0.054(2) 0.0382(18) 0.0176(17) -0.0006(15) 0.0105(17)
C17 0.039(2) 0.028(2) 0.026(2) -0.001(2) 0.0025(18) -0.002(2)
C18 0.039(2) 0.019(2) 0.029(2) -0.0034(19) -0.0032(18) -0.0047(18)
C19 0.084(4) 0.025(3) 0.038(3) 0.001(2) 0.020(3) -0.005(3)
O6 0.0343(16) 0.0238(16) 0.0318(15) -0.0024(14) -0.0013(13) -0.0007(13)
C20 0.068(4) 0.029(3) 0.042(3) -0.005(2) 0.025(3) 0.005(2)
O7 0.0374(18) 0.0325(19) 0.062(2) -0.0118(18) 0.0010(16) 0.0021(15)
C21 0.035(2) 0.019(2) 0.033(2) -0.0025(19) -0.0007(18) 0.0007(18)
C22 0.049(3) 0.027(2) 0.035(2) 0.003(2) 0.011(2) -0.003(2)
C23 0.045(3) 0.027(2) 0.039(2) -0.004(2) 0.014(2) 0.001(2)
C25 0.043(3) 0.034(3) 0.027(2) -0.001(2) 0.0030(19) -0.002(2)
C26 0.045(3) 0.033(3) 0.028(2) -0.004(2) 0.002(2) -0.008(2)
C27 0.046(3) 0.046(3) 0.034(2) -0.008(2) 0.007(2) -0.013(2)
C28 0.055(3) 0.047(3) 0.032(2) -0.012(2) 0.011(2) -0.009(3)
C29 0.047(3) 0.025(2) 0.034(2) 0.000(2) 0.001(2) -0.009(2)
C30 0.037(3) 0.047(3) 0.042(3) -0.005(2) -0.001(2) -0.010(2)
C31 0.048(3) 0.047(3) 0.026(2) -0.005(2) 0.002(2) -0.008(2)
C39 0.045(3) 0.026(2) 0.032(2) 0.004(2) -0.008(2) -0.011(2)
C44 0.050(3) 0.030(3) 0.033(2) -0.005(2) 0.003(2) 0.002(2)
C43 0.045(3) 0.024(2) 0.034(2) 0.005(2) -0.005(2) 0.000(2)
C42 0.037(2) 0.023(2) 0.034(2) 0.001(2) -0.0041(19) -0.0004(19)
C45 0.038(3) 0.030(3) 0.042(3) 0.000(2) 0.000(2) 0.002(2)
C41 0.062(3) 0.026(3) 0.044(3) -0.002(2) 0.008(2) 0.003(2)
C40 0.076(4) 0.020(2) 0.041(3) -0.002(2) 0.002(3) 0.000(2)
C32 0.048(3) 0.027(2) 0.028(2) 0.001(2) -0.005(2) -0.007(2)
C37 0.039(3) 0.028(2) 0.043(3) 0.003(2) -0.009(2) -0.002(2)
C36 0.038(3) 0.025(2) 0.044(3) 0.001(2) -0.007(2) -0.005(2)
C35 0.036(2) 0.027(2) 0.026(2) 0.0014(19) 0.0059(18) -0.0049(19)
C34 0.037(3) 0.035(3) 0.053(3) 0.002(2) -0.008(2) -0.002(2)
C33 0.045(3) 0.031(3) 0.057(3) 0.001(3) -0.014(2) -0.010(2)
C38 0.040(3) 0.025(2) 0.030(2) 0.003(2) 0.0041(19) 0.001(2)
C1 0.064(5) 0.108(8) 0.170(10) 0.052(8) 0.031(6) 0.009(5)
C2 0.062(5) 0.167(10) 0.126(7) 0.068(7) 0.003(5) -0.030(6)
C3 0.316(19) 0.155(12) 0.096(8) -0.060(8) 0.017(10) 0.062(12)

loop_
_atom_type_symbol
_atom_type_description
_atom_type_scat_dispersion_real
_atom_type_scat_dispersion_imag
_atom_type_scat_source
C C 0.0181 0.0091 'International Tables Vol C Tables 4.2.6.8 and 6.1.1.4'
H H 0.0000 0.0000 'International Tables Vol C Tables 4.2.6.8 and 6.1.1.4'
Mn Mn -0.5299 2.8052 'International Tables Vol C Tables 4.2.6.8 and 6.1.1.4'
N N 0.0311 0.0180 'International Tables Vol C Tables 4.2.6.8 and 6.1.1.4'
O O 0.0492 0.0322 'International Tables Vol C Tables 4.2.6.8 and 6.1.1.4'
Si Si 0.2541 0.3302 'International Tables Vol C Tables 4.2.6.8 and 6.1.1.4'

loop_
_geom_angle_atom_site_label_1
_geom_angle_atom_site_label_2
_geom_angle_atom_site_label_3
_geom_angle
_geom_angle_site_symmetry_1
_geom_angle_site_symmetry_3
_geom_angle_publ_flag
O1 Mn1 O17 173.18(16) . 2_646 ?
O1 Mn1 O18 117.61(16) . 2_646 ?
O4 Mn1 O1 82.24(16) . . ?
O4 Mn1 O17 94.95(14) . 2_646 ?
O4 Mn1 O18 78.81(15) . 2_646 ?
O17 Mn1 O18 55.62(12) 2_646 2_646 ?
O16 Mn1 O1 90.58(16) 1_545 . ?
O16 Mn1 O4 93.40(15) 1_545 . ?
O16 Mn1 O17 95.80(12) 1_545 2_646 ?
O16 Mn1 O18 148.91(13) 1_545 2_646 ?
O2 Mn1 O1 83.51(15) . . ?
O2 Mn1 O4 152.65(17) . . ?
O2 Mn1 O17 96.51(13) . 2_646 ?
O2 Mn1 O18 87.37(14) . 2_646 ?
O2 Mn1 O16 109.98(14) . 1_545 ?
O5 Si1 C8 110.3(2) . . ?
O5 Si1 C11 107.19(19) . . ?
O5 Si1 C18 110.6(2) . . ?
C11 Si1 C8 106.2(2) . . ?
C11 Si1 C18 109.4(2) . . ?
C18 Si1 C8 112.92(19) . . ?
O9 C24 C21 117.3(4) . . ?
O8 C24 O9 125.0(4) . . ?
O8 C24 C21 117.6(4) . . ?
O8 Mn2 O17 92.40(12) 3_666 2_646 ?
O8 Mn2 O6 84.95(12) 3_666 4_666 ?
O13 Mn2 O8 96.60(13) 3_666 3_666 ?
O13 Mn2 O17 170.59(13) 3_666 2_646 ?
O13 Mn2 O6 90.00(12) 3_666 4_666 ?
O15 Mn2 O8 176.39(13) 1_545 3_666 ?
O15 Mn2 O13 87.00(13) 1_545 3_666 ?
O15 Mn2 O17 84.03(12) 1_545 2_646 ?
O15 Mn2 O6 95.44(12) 1_545 4_666 ?
O3 Mn2 O8 84.90(13) . 3_666 ?
O3 Mn2 O13 93.31(13) . 3_666 ?
O3 Mn2 O17 90.21(12) . 2_646 ?
O3 Mn2 O15 94.56(13) . 1_545 ?
O3 Mn2 O6 169.61(13) . 4_666 ?
O6 Mn2 O17 88.05(11) 4_666 2_646 ?
O14 Si2 C29 110.4(2) . . ?
O14 Si2 C39 112.3(2) . . ?
O14 Si2 C32 108.6(2) . . ?
C39 Si2 C29 105.9(2) . . ?
C39 Si2 C32 108.2(2) . . ?
C32 Si2 C29 111.4(2) . . ?
O9 Mn3 O11 101.94(13) . . ?
O9 Mn3 O10 88.33(15) . . ?
O9 Mn3 C17 129.30(14) . 2 ?
O9 Mn3 O6 101.57(12) . 2 ?
O9 Mn3 O7 156.92(12) . 2 ?
O12 Mn3 O9 97.47(15) . . ?
O12 Mn3 O11 87.36(14) . . ?
O12 Mn3 O10 173.12(17) . . ?
O12 Mn3 C17 96.60(14) . 2 ?
O12 Mn3 O6 93.75(13) . 2 ?
O12 Mn3 O7 93.42(15) . 2 ?
O11 Mn3 O10 87.82(15) . . ?
O11 Mn3 C17 127.19(14) . 2 ?
O11 Mn3 O6 156.11(12) . 2 ?
O11 Mn3 O7 98.82(13) . 2 ?
O10 Mn3 C17 82.45(15) . 2 ?
O10 Mn3 O6 88.68(14) . 2 ?
O10 Mn3 O7 82.47(15) . 2 ?
O6 Mn3 C17 28.98(12) 2 2 ?
O6 Mn3 O7 57.29(11) 2 2 ?
O7 Mn3 C17 28.51(13) 2 2 ?
C24 O9 Mn3 119.9(3) . . ?
C1 N1 C2 119.1(8) . . ?
C1 N1 C3 121.1(10) . . ?
C2 N1 C3 119.8(9) . . ?
O3 C4 C5 117.9(4) . . ?
O3 C4 O2 126.6(4) . . ?
O2 C4 C5 115.5(4) . . ?
C1 O1 Mn1 115.6(5) . . ?
C10 C5 C4 119.4(5) . . ?
C6 C5 C4 122.3(4) . . ?
C6 C5 C10 118.2(4) . . ?
Mn1 O4 H4A 111.5 . . ?
Mn1 O4 H4B 111.8 . . ?
H4A O4 H4B 102.2 . . ?
C5 C10 H10 119.7 . . ?
C5 C10 C9 120.6(5) . . ?
C9 C10 H10 119.7 . . ?
C24 O8 Mn2 152.0(3) . 3_666 ?
C10 C9 H9 119.0 . . ?
C8 C9 C10 121.9(5) . . ?
C8 C9 H9 119.0 . . ?
C25 O12 Mn3 137.2(3) . . ?
C25 O13 Mn2 131.5(3) . 3_666 ?
C9 C8 Si1 121.8(4) . . ?
C9 C8 C7 116.9(4) . . ?
C7 C8 Si1 121.2(4) . . ?
Mn3 O11 H11A 110.2 . . ?
Mn3 O11 H11B 109.8 . . ?
H11A O11 H11B 103.8 . . ?
C8 C7 H7 119.6 . . ?
C6 C7 C8 120.8(5) . . ?
C6 C7 H7 119.6 . . ?
Mn3 O10 H10A 110.7 . . ?
Mn3 O10 H10B 111.2 . . ?
H10A O10 H10B 102.9 . . ?
C5 C6 C7 121.6(5) . . ?
C5 C6 H6 119.2 . . ?
C7 C6 H6 119.2 . . ?
C11 C12 H12 119.3 . . ?
C13 C12 H12 119.3 . . ?
C13 C12 C11 121.4(4) . . ?
Si1 O5 H5 109.5 . . ?
C12 C11 Si1 120.3(3) . . ?
C16 C11 Si1 121.7(3) . . ?
C16 C11 C12 117.9(4) . . ?
Si2 O14 H14 109.5 . . ?
C11 C16 H16 119.3 . . ?
C11 C16 C15 121.3(4) . . ?
C15 C16 H16 119.3 . . ?
Mn2 O17 Mn1 107.03(12) 2_656 2_656 ?
C45 O17 Mn1 95.9(3) . 2_656 ?
C45 O17 Mn2 128.1(3) . 2_656 ?
C45 O18 Mn1 86.6(3) . 2_656 ?
C38 O16 Mn1 115.5(3) . 1_565 ?
C16 C15 H15 120.3 . . ?
C14 C15 C16 119.3(4) . . ?
C14 C15 H15 120.3 . . ?
C38 O15 Mn2 149.9(3) . 1_565 ?
C15 C14 C17 120.1(4) . . ?
C13 C14 C15 120.2(4) . . ?
C13 C14 C17 119.6(4) . . ?
C4 O3 Mn2 134.6(3) . . ?
C12 C13 C14 119.8(4) . . ?
C12 C13 H13 120.1 . . ?
C14 C13 H13 120.1 . . ?
C4 O2 Mn1 133.3(3) . . ?
C14 C17 Mn3 166.9(3) . 2_545 ?
O6 C17 Mn3 57.9(2) . 2_545 ?
O6 C17 C14 119.3(4) . . ?
O7 C17 Mn3 62.6(2) . 2_545 ?
O7 C17 C14 120.6(4) . . ?
O7 C17 O6 119.9(4) . . ?
C19 C18 Si1 122.0(4) . . ?
C19 C18 C23 116.8(4) . . ?
C23 C18 Si1 120.9(3) . . ?
C18 C19 H19 119.2 . . ?
C20 C19 C18 121.6(5) . . ?
C20 C19 H19 119.2 . . ?
Mn2 O6 Mn3 109.76(12) 4_565 2_545 ?
C17 O6 Mn2 134.0(3) . 4_565 ?
C17 O6 Mn3 93.1(3) . 2_545 ?
C19 C20 H20 119.7 . . ?
C19 C20 C21 120.5(5) . . ?
C21 C20 H20 119.7 . . ?
C17 O7 Mn3 88.9(3) . 2_545 ?
C20 C21 C24 119.9(4) . . ?
C22 C21 C24 120.6(4) . . ?
C22 C21 C20 119.5(4) . . ?
C21 C22 H22 119.9 . . ?
C21 C22 C23 120.1(4) . . ?
C23 C22 H22 119.9 . . ?
C18 C23 H23 119.3 . . ?
C22 C23 C18 121.5(4) . . ?
C22 C23 H23 119.3 . . ?
O12 C25 C26 115.9(4) . . ?
O13 C25 O12 126.0(4) . . ?
O13 C25 C26 118.1(4) . . ?
C27 C26 C25 120.6(4) . . ?
C31 C26 C25 120.1(4) . . ?
C31 C26 C27 119.3(4) . . ?
C26 C27 H27 119.9 . . ?
C28 C27 C26 120.3(5) . . ?
C28 C27 H27 119.9 . . ?
C27 C28 H28 119.0 . . ?
C27 C28 C29 122.0(5) . . ?
C29 C28 H28 119.0 . . ?
C28 C29 Si2 122.2(4) . . ?
C28 C29 C30 116.8(4) . . ?
C30 C29 Si2 120.9(4) . . ?
C29 C30 H30 119.3 . . ?
C31 C30 C29 121.4(5) . . ?
C31 C30 H30 119.3 . . ?
C26 C31 H31 119.9 . . ?
C30 C31 C26 120.2(5) . . ?
C30 C31 H31 119.9 . . ?
C44 C39 Si2 119.7(4) . . ?
C40 C39 Si2 123.0(4) . . ?
C40 C39 C44 117.3(4) . . ?
C39 C44 H44 119.3 . . ?
C43 C44 C39 121.4(5) . . ?
C43 C44 H44 119.3 . . ?
C44 C43 H43 119.9 . . ?
C44 C43 C42 120.3(4) . . ?
C42 C43 H43 119.9 . . ?
C43 C42 C45 120.1(4) . . ?
C41 C42 C43 118.6(5) . . ?
C41 C42 C45 121.2(5) . . ?
O17 C45 C42 119.0(4) . . ?
O18 C45 O17 120.7(5) . . ?
O18 C45 C42 120.0(4) . . ?
C42 C41 H41 119.2 . . ?
C42 C41 C40 121.6(5) . . ?
C40 C41 H41 119.2 . . ?
C39 C40 H40 119.6 . . ?
C41 C40 C39 120.8(5) . . ?
C41 C40 H40 119.6 . . ?
C37 C32 Si2 121.4(4) . . ?
C33 C32 Si2 120.9(4) . . ?
C33 C32 C37 117.6(4) . . ?
C32 C37 H37 119.3 . . ?
C36 C37 C32 121.3(4) . . ?
C36 C37 H37 119.3 . . ?
C37 C36 H36 119.8 . . ?
C37 C36 C35 120.3(4) . . ?
C35 C36 H36 119.8 . . ?
C36 C35 C34 119.0(4) . . ?
C36 C35 C38 121.7(4) . . ?
C34 C35 C38 119.3(4) . . ?
C35 C34 H34 119.7 . . ?
C33 C34 C35 120.5(5) . . ?
C33 C34 H34 119.7 . . ?
C32 C33 H33 119.4 . . ?
C34 C33 C32 121.2(4) . . ?
C34 C33 H33 119.4 . . ?
O16 C38 C35 118.3(4) . . ?
O15 C38 O16 124.4(4) . . ?
O15 C38 C35 117.3(4) . . ?
N1 C1 H1 118.5 . . ?
O1 C1 N1 123.0(9) . . ?
O1 C1 H1 118.5 . . ?
N1 C2 H2A 109.5 . . ?
N1 C2 H2B 109.5 . . ?
N1 C2 H2C 109.5 . . ?
H2A C2 H2B 109.5 . . ?
H2A C2 H2C 109.5 . . ?
H2B C2 H2C 109.5 . . ?
N1 C3 H3A 109.5 . . ?
N1 C3 H3B 109.5 . . ?
N1 C3 H3C 109.5 . . ?
H3A C3 H3B 109.5 . . ?
H3A C3 H3C 109.5 . . ?
H3B C3 H3C 109.5 . . ?

loop_
_geom_bond_atom_site_label_1
_geom_bond_atom_site_label_2
_geom_bond_distance
_geom_bond_site_symmetry_2
_geom_bond_publ_flag
Mn1 O1 2.183(4) . ?
Mn1 O4 2.165(4) . ?
Mn1 O17 2.243(3) 2_646 ?
Mn1 O18 2.466(4) 2_646 ?
Mn1 O16 2.145(3) 1_545 ?
Mn1 O2 2.104(3) . ?
Si1 C8 1.873(4) . ?
Si1 O5 1.648(3) . ?
Si1 C11 1.858(4) . ?
Si1 C18 1.860(4) . ?
C24 O9 1.280(5) . ?
C24 O8 1.254(5) . ?
C24 C21 1.502(6) . ?
Mn2 O8 2.160(3) 3_666 ?
Mn2 O13 2.146(3) 3_666 ?
Mn2 O17 2.243(3) 2_646 ?
Mn2 O15 2.142(3) 1_545 ?
Mn2 O3 2.131(3) . ?
Mn2 O6 2.211(3) 4_666 ?
Si2 O14 1.636(4) . ?
Si2 C29 1.867(5) . ?
Si2 C39 1.863(5) . ?
Si2 C32 1.867(5) . ?
Mn3 O9 2.104(3) . ?
Mn3 O12 2.084(3) . ?
Mn3 O11 2.155(3) . ?
Mn3 O10 2.204(3) . ?
Mn3 C17 2.636(5) 2 ?
Mn3 O6 2.237(3) 2 ?
Mn3 O7 2.341(3) 2 ?
N1 C1 1.385(11) . ?
N1 C2 1.488(10) . ?
N1 C3 1.537(11) . ?
C4 C5 1.509(6) . ?
C4 O3 1.235(6) . ?
C4 O2 1.264(6) . ?
O1 C1 1.286(12) . ?
C5 C10 1.380(7) . ?
C5 C6 1.365(7) . ?
O4 H4A 0.9122 . ?
O4 H4B 0.9143 . ?
C10 H10 0.9500 . ?
C10 C9 1.382(7) . ?
C9 H9 0.9500 . ?
C9 C8 1.376(7) . ?
O12 C25 1.252(6) . ?
O13 C25 1.251(6) . ?
C8 C7 1.400(6) . ?
O11 H11A 0.8830 . ?
O11 H11B 0.8830 . ?
C7 H7 0.9500 . ?
C7 C6 1.379(7) . ?
O10 H10A 0.8992 . ?
O10 H10B 0.9004 . ?
C6 H6 0.9500 . ?
C12 H12 0.9500 . ?
C12 C11 1.401(6) . ?
C12 C13 1.378(6) . ?
O5 H5 0.8400 . ?
C11 C16 1.391(6) . ?
O14 H14 0.8400 . ?
C16 H16 0.9500 . ?
C16 C15 1.395(6) . ?
O17 C45 1.287(6) . ?
O18 C45 1.251(6) . ?
O16 C38 1.270(5) . ?
C15 H15 0.9500 . ?
C15 C14 1.389(6) . ?
O15 C38 1.258(5) . ?
C14 C13 1.388(6) . ?
C14 C17 1.478(6) . ?
C13 H13 0.9500 . ?
C17 O6 1.279(5) . ?
C17 O7 1.259(5) . ?
C18 C19 1.398(7) . ?
C18 C23 1.402(6) . ?
C19 H19 0.9500 . ?
C19 C20 1.374(7) . ?
C20 H20 0.9500 . ?
C20 C21 1.380(7) . ?
C21 C22 1.376(6) . ?
C22 H22 0.9500 . ?
C22 C23 1.384(6) . ?
C23 H23 0.9500 . ?
C25 C26 1.513(6) . ?
C26 C27 1.388(7) . ?
C26 C31 1.384(7) . ?
C27 H27 0.9500 . ?
C27 C28 1.377(7) . ?
C28 H28 0.9500 . ?
C28 C29 1.392(7) . ?
C29 C30 1.410(7) . ?
C30 H30 0.9500 . ?
C30 C31 1.384(6) . ?
C31 H31 0.9500 . ?
C39 C44 1.414(6) . ?
C39 C40 1.398(7) . ?
C44 H44 0.9500 . ?
C44 C43 1.391(7) . ?
C43 H43 0.9500 . ?
C43 C42 1.402(7) . ?
C42 C45 1.474(7) . ?
C42 C41 1.376(7) . ?
C41 H41 0.9500 . ?
C41 C40 1.396(7) . ?
C40 H40 0.9500 . ?
C32 C37 1.403(6) . ?
C32 C33 1.398(7) . ?
C37 H37 0.9500 . ?
C37 C36 1.387(6) . ?
C36 H36 0.9500 . ?
C36 C35 1.390(6) . ?
C35 C34 1.396(6) . ?
C35 C38 1.497(6) . ?
C34 H34 0.9500 . ?
C34 C33 1.384(7) . ?
C33 H33 0.9500 . ?
C1 H1 0.9500 . ?
C2 H2A 0.9800 . ?
C2 H2B 0.9800 . ?
C2 H2C 0.9800 . ?
C3 H3A 0.9800 . ?
C3 H3B 0.9800 . ?
C3 H3C 0.9800 . ?

loop_
_platon_squeeze_void_nr
_platon_squeeze_void_average_x
_platon_squeeze_void_average_y
_platon_squeeze_void_average_z
_platon_squeeze_void_volume
_platon_squeeze_void_count_electrons
_platon_squeeze_void_content
1 -0.081 0.000 -0.002 1211 316 ' '
2 0.000 0.500 0.005 1209 316 ' '
